data_4511594
loop_
_publ_author_name
'SeethaLekshmi, Sunil'
'Varughese, Sunil'
'Giri, Lopamudra'
'Pedireddi, V. R.'

_publ_section_title
;
 Molecular Complexes of 4-Halophenylboronic Acids: A Systematic
 Exploration of Isostructurality and Structural Landscape
;
_journal_issue 8
_journal_name_full 'Crystal Growth &amp; Design'
_journal_page_first 4143
_journal_paper_doi 10.1021/cg500750p
_journal_volume 14
_journal_year 2014
_chemical_formula_moiety '(C12 H10 N2), (C6 H6 B Br O2), (H2 O)'
_chemical_formula_sum 'C18 H18 B Br N2 O3'
_chemical_formula_weight 401.06
_chemical_name_systematic
; 
 4-Bromophenylboronic acid-trans-1,2-bis(4-pyridyl)ethene-hydrate complex 
 
;
_space_group_IT_number 2
_symmetry_cell_setting triclinic
_symmetry_space_group_name_Hall '-P 1'
_symmetry_space_group_name_H-M 'P -1'
_atom_sites_solution_hydrogens geom
_atom_sites_solution_primary direct
_atom_sites_solution_secondary difmap
_audit_creation_method SHELXL-97
_cell_angle_alpha 96.25(1)
_cell_angle_beta 116.94(1)
_cell_angle_gamma 100.13(1)
_cell_formula_units_Z 4
_cell_length_a 12.301
_cell_length_b 12.969
_cell_length_c 13.309
_cell_measurement_temperature 120(2)
_cell_volume 1819.8(2)
_computing_cell_refinement SMART
_computing_data_collection SMART
_computing_data_reduction SAINTPLUS
_computing_structure_refinement 'SHELXTL (Sheldrick, 1997)'
_computing_structure_solution 'SHELXTL (Sheldrick, 1990)'
_diffrn_ambient_temperature 120(2)
_diffrn_measured_fraction_theta_full 0.997
_diffrn_measured_fraction_theta_max 0.997
_diffrn_measurement_device_type 'Bruker APEX CCD-Area Detector'
_diffrn_measurement_method SMART
_diffrn_radiation_monochromator graphite
_diffrn_radiation_source 'fine-focus sealed tube'
_diffrn_radiation_type MoK\a
_diffrn_radiation_wavelength 0.71073
_diffrn_reflns_av_R_equivalents 0.0974
_diffrn_reflns_av_sigmaI/netI 0.0870
_diffrn_reflns_limit_h_max 18
_diffrn_reflns_limit_h_min -18
_diffrn_reflns_limit_k_max 19
_diffrn_reflns_limit_k_min -19
_diffrn_reflns_limit_l_max 20
_diffrn_reflns_limit_l_min -20
_diffrn_reflns_number 35702
_diffrn_reflns_theta_full 33.16
_diffrn_reflns_theta_max 33.16
_diffrn_reflns_theta_min 1.63
_exptl_absorpt_coefficient_mu 2.278
_exptl_absorpt_correction_T_max 0.922
_exptl_absorpt_correction_T_min 0.796
_exptl_absorpt_correction_type empirical
_exptl_absorpt_process_details 'SADABS; Sheldrick, 1996'
_exptl_crystal_colour Colorless
_exptl_crystal_density_diffrn 1.464
_exptl_crystal_density_method 'not measured'
_exptl_crystal_description Block
_exptl_crystal_F_000 816
_exptl_crystal_size_max 0.42
_exptl_crystal_size_mid 0.36
_exptl_crystal_size_min 0.24
_refine_diff_density_max 0.952
_refine_diff_density_min -0.518
_refine_diff_density_rms 0.110
_refine_ls_extinction_method none
_refine_ls_goodness_of_fit_ref 0.896
_refine_ls_hydrogen_treatment mixed
_refine_ls_matrix_type full
_refine_ls_number_parameters 495
_refine_ls_number_reflns 13851
_refine_ls_number_restraints 0
_refine_ls_restrained_S_all 0.896
_refine_ls_R_factor_all 0.0712
_refine_ls_R_factor_gt 0.0385
_refine_ls_shift/su_max 0.001
_refine_ls_shift/su_mean 0.000
_refine_ls_structure_factor_coef Fsqd
_refine_ls_weighting_details 'calc w=1/[\s^2^(Fo^2^)+(0.0408P)^2^+0.0000P] where P=(Fo^2^+2Fc^2^)/3'
_refine_ls_weighting_scheme calc
_refine_ls_wR_factor_gt 0.0876
_refine_ls_wR_factor_ref 0.0960
_reflns_number_gt 9042
_reflns_number_total 13851
_reflns_threshold_expression >2sigma(I)
_cod_data_source_file 08_bbpye.CIF
_cod_data_source_block 08
_cod_depositor_comments
;
The following automatic conversions were performed:

'_symmetry_cell_setting' value 'Triclinic' changed to 'triclinic'
according to
/usr/data/users/saulius/crontab/automatic-downloads/rss-feeds/ACS/lib/dictionaries/cif_core.dic
dictionary named 'cif_core.dic' version 2.4.2 from
2011-04-26.

'_exptl_absorpt_correction_type' value 'Empirical'
changed to 'empirical' according to
/usr/data/users/saulius/crontab/automatic-downloads/rss-feeds/ACS/lib/dictionaries/cif_core.dic
dictionary named 'cif_core.dic' version 2.4.2 from 2011-04-26.

Automatic conversion script
Id: cif_fix_values 2281 2013-09-26 08:29:07Z andrius 

 Adding full bibliography for 4511578--4511594.cif.
;
_cod_original_sg_symbol_H-M P-1
_cod_database_code 4511594

loop_
_symmetry_equiv_pos_as_xyz
'x, y, z'
'-x, -y, -z'

loop_
_atom_site_label
_atom_site_type_symbol
_atom_site_fract_x
_atom_site_fract_y
_atom_site_fract_z
_atom_site_U_iso_or_equiv
_atom_site_adp_type
_atom_site_occupancy
_atom_site_symmetry_multiplicity
_atom_site_calc_flag
_atom_site_refinement_flags
Br24 Br 0.051806(16) 0.969748(15) 0.403579(14) 0.03136(5) Uani 1 1 d .
O2A O 0.26620(11) 1.05899(9) 0.01212(10) 0.0288(3) Uani 1 1 d .
H2A H 0.2836 1.0517 -0.0420 0.043 Uiso 1 1 calc R
O2B O 0.15424(10) 0.87863(9) -0.08008(10) 0.0272(2) Uani 1 1 d .
H2B H 0.0962 0.8322 -0.0816 0.041 Uiso 1 1 calc R
C21 C 0.14395(13) 0.96664(12) 0.09785(13) 0.0201(3) Uani 1 1 d .
C22 C 0.11087(14) 0.87169(13) 0.13021(14) 0.0239(3) Uani 1 1 d .
H22 H 0.1072 0.8053 0.0893 0.029 Uiso 1 1 calc R
C23 C 0.08327(14) 0.87202(13) 0.22040(14) 0.0248(3) Uani 1 1 d .
H23 H 0.0629 0.8071 0.2423 0.030 Uiso 1 1 calc R
C26 C 0.14352(14) 1.06209(13) 0.15719(14) 0.0233(3) Uani 1 1 d .
H26 H 0.1644 1.1274 0.1361 0.028 Uiso 1 1 calc R
B21 B 0.18720(15) 0.96745(14) 0.00292(15) 0.0219(3) Uani 1 1 d .
C24 C 0.08609(14) 0.96863(13) 0.27761(13) 0.0229(3) Uani 1 1 d .
C25 C 0.11345(14) 1.06452(13) 0.24632(14) 0.0251(3) Uani 1 1 d .
H25 H 0.1117 1.1300 0.2846 0.030 Uiso 1 1 calc R
Br14 Br 0.338004(18) 0.349169(15) 0.441855(17) 0.03641(6) Uani 1 1 d .
O1A O -0.04224(11) 0.38497(9) 0.69882(12) 0.0323(3) Uani 1 1 d .
H1A H -0.0791 0.4082 0.7329 0.048 Uiso 1 1 calc R
O1B O 0.05061(11) 0.56961(9) 0.74484(11) 0.0317(3) Uani 1 1 d .
H1B H 0.1177 0.6101 0.7550 0.048 Uiso 1 1 calc R
C11 C 0.11774(14) 0.44004(12) 0.63448(13) 0.0219(3) Uani 1 1 d .
N32 N 0.80439(14) 0.41762(11) -0.20683(14) 0.0315(3) Uani 1 1 d .
N31 N 0.23089(14) 0.32487(11) 0.08344(15) 0.0318(3) Uani 1 1 d .
C12 C 0.19596(17) 0.51876(13) 0.61612(16) 0.0296(4) Uani 1 1 d .
H12 H 0.2046 0.5921 0.6433 0.036 Uiso 1 1 calc R
C16 C 0.10831(17) 0.33387(13) 0.59318(16) 0.0304(4) Uani 1 1 d .
H16 H 0.0556 0.2785 0.6042 0.037 Uiso 1 1 calc R
C13 C 0.26154(17) 0.49297(14) 0.55929(17) 0.0324(4) Uani 1 1 d .
H13 H 0.3140 0.5478 0.5474 0.039 Uiso 1 1 calc R
B11 B 0.03923(16) 0.46835(15) 0.69566(16) 0.0239(3) Uani 1 1 d .
C15 C 0.17320(17) 0.30574(14) 0.53636(16) 0.0317(4) Uani 1 1 d .
H15 H 0.1654 0.2326 0.5091 0.038 Uiso 1 1 calc R
C14 C 0.24928(15) 0.38659(13) 0.52041(14) 0.0248(3) Uani 1 1 d .
C312 C 0.83588(17) 0.40424(14) -0.10008(17) 0.0341(4) Uani 1 1 d .
H312 H 0.9202 0.4024 -0.0509 0.041 Uiso 1 1 calc R
C33 C 0.4045(2) 0.34741(14) 0.0007(2) 0.0466(6) Uani 1 1 d .
C38 C 0.68575(19) 0.41992(15) -0.27342(17) 0.0372(4) Uani 1 1 d .
H38 H 0.6613 0.4290 -0.3499 0.045 Uiso 1 1 calc R
C310 C 0.6276(2) 0.39524(14) -0.1283(2) 0.0433(5) Uani 1 1 d .
C32 C 0.43854(18) 0.33694(15) 0.1117(2) 0.0430(5) Uani 1 1 d .
H32 H 0.5231 0.3374 0.1632 0.052 Uiso 1 1 calc R
C35 C 0.19659(18) 0.33452(15) -0.02452(18) 0.0373(4) Uani 1 1 d .
H35 H 0.1113 0.3343 -0.0732 0.045 Uiso 1 1 calc R
C311 C 0.7511(2) 0.39285(15) -0.05740(18) 0.0421(5) Uani 1 1 d .
H311 H 0.7774 0.3836 0.0193 0.050 Uiso 1 1 calc R
C31 C 0.35012(19) 0.32575(15) 0.14835(18) 0.0363(4) Uani 1 1 d .
H31 H 0.3765 0.3181 0.2256 0.044 Uiso 1 1 calc R
C39 C 0.59659(18) 0.40993(15) -0.2377(2) 0.0439(5) Uani 1 1 d .
H39 H 0.5133 0.4132 -0.2887 0.053 Uiso 1 1 calc R
C34 C 0.2784(2) 0.34483(16) -0.06971(19) 0.0464(5) Uani 1 1 d .
H34 H 0.2489 0.3501 -0.1479 0.056 Uiso 1 1 calc R
O90 O 0.76153(13) 0.25464(11) 0.19469(12) 0.0350(3) Uani 1 1 d .
C42 C 0.55742(15) 0.12533(13) 0.84748(14) 0.0237(3) Uani 1 1 d .
H42 H 0.6467 0.1479 0.8823 0.028 Uiso 1 1 calc R
C43 C 0.48444(15) 0.11811(13) 0.73036(14) 0.0240(3) Uani 1 1 d .
C410 C 0.54810(15) 0.15377(12) 0.47557(14) 0.0232(3) Uani 1 1 d .
N42 N 0.65407(14) 0.19753(11) 0.33179(13) 0.0294(3) Uani 1 1 d .
C46 C 0.54631(15) 0.14330(13) 0.66031(14) 0.0252(3) Uani 1 1 d .
H46 H 0.6351 0.1724 0.7001 0.030 Uiso 1 1 calc R
N41 N 0.37625(13) 0.06800(12) 0.87106(13) 0.0312(3) Uani 1 1 d .
C47 C 0.48768(15) 0.12847(13) 0.54573(14) 0.0259(3) Uani 1 1 d .
H47 H 0.3990 0.0989 0.5061 0.031 Uiso 1 1 calc R
C49 C 0.47591(15) 0.12807(13) 0.35598(15) 0.0269(3) Uani 1 1 d .
H49 H 0.3883 0.0949 0.3209 0.032 Uiso 1 1 calc R
C411 C 0.67685(16) 0.20226(13) 0.52158(14) 0.0270(3) Uani 1 1 d .
H411 H 0.7309 0.2214 0.6027 0.032 Uiso 1 1 calc R
C41 C 0.50120(15) 0.09994(13) 0.91416(14) 0.0257(3) Uani 1 1 d .
H41 H 0.5538 0.1055 0.9943 0.031 Uiso 1 1 calc R
C48 C 0.53104(16) 0.15058(13) 0.28791(15) 0.0286(3) Uani 1 1 d .
H48 H 0.4795 0.1320 0.2064 0.034 Uiso 1 1 calc R
C412 C 0.72355(16) 0.22162(14) 0.44667(15) 0.0300(4) Uani 1 1 d .
H412 H 0.8110 0.2543 0.4791 0.036 Uiso 1 1 calc R
C44 C 0.35422(16) 0.08528(18) 0.68520(16) 0.0402(5) Uani 1 1 d .
H44 H 0.2993 0.0792 0.6054 0.048 Uiso 1 1 calc R
C45 C 0.30606(16) 0.06165(19) 0.75843(18) 0.0443(5) Uani 1 1 d .
H45 H 0.2170 0.0394 0.7262 0.053 Uiso 1 1 calc R
O91 O -0.02587(13) 0.69986(12) -0.12837(14) 0.0375(3) Uani 1 1 d .
H901 H 0.786(2) 0.2006(19) 0.179(2) 0.045(7) Uiso 1 1 d .
C36A C 0.5202(3) 0.3600(2) -0.0144(3) 0.0127(5) Uani 0.50 1 d P
C37A C 0.5118(3) 0.3848(2) -0.1140(3) 0.0132(5) Uani 0.50 1 d P
H902 H 0.728(3) 0.229(2) 0.229(3) 0.078(10) Uiso 1 1 d .
C36 C 0.4565(5) 0.3634(3) -0.0837(5) 0.0462(11) Uani 0.50 1 d P
C37 C 0.5714(5) 0.3754(3) -0.0453(5) 0.0452(11) Uani 0.50 1 d P
H37 H 0.593(2) 0.3559(17) 0.041(2) 0.042(6) Uiso 1 1 d .
H912 H -0.084(3) 0.684(2) -0.125(2) 0.064(9) Uiso 1 1 d .
H911 H -0.031(2) 0.6526(19) -0.173(2) 0.043(7) Uiso 1 1 d .
H36 H 0.438(2) 0.392(2) -0.167(2) 0.066(8) Uiso 1 1 d .

loop_
_atom_site_aniso_label
_atom_site_aniso_U_11
_atom_site_aniso_U_22
_atom_site_aniso_U_33
_atom_site_aniso_U_23
_atom_site_aniso_U_13
_atom_site_aniso_U_12
Br24 0.02936(8) 0.04327(11) 0.02380(8) 0.00136(7) 0.01733(7) 0.00555(7)
O2A 0.0325(6) 0.0272(6) 0.0313(6) 0.0031(5) 0.0219(5) 0.0021(5)
O2B 0.0234(5) 0.0289(6) 0.0287(6) -0.0029(5) 0.0163(5) 0.0006(4)
C21 0.0163(6) 0.0221(7) 0.0208(7) 0.0019(6) 0.0095(5) 0.0028(5)
C22 0.0255(7) 0.0221(7) 0.0255(7) 0.0013(6) 0.0150(6) 0.0037(6)
C23 0.0266(7) 0.0236(8) 0.0256(7) 0.0036(6) 0.0155(6) 0.0025(6)
C26 0.0222(7) 0.0207(7) 0.0266(8) 0.0022(6) 0.0132(6) 0.0025(6)
B21 0.0194(7) 0.0243(8) 0.0241(8) 0.0039(7) 0.0124(6) 0.0058(6)
C24 0.0178(6) 0.0303(8) 0.0196(7) 0.0005(6) 0.0104(5) 0.0027(6)
C25 0.0235(7) 0.0247(8) 0.0257(8) -0.0021(6) 0.0128(6) 0.0047(6)
Br14 0.04470(11) 0.03764(10) 0.04307(11) 0.00469(8) 0.03428(9) 0.01379(8)
O1A 0.0347(6) 0.0264(6) 0.0464(8) 0.0015(5) 0.0318(6) 0.0022(5)
O1B 0.0342(6) 0.0260(6) 0.0421(7) -0.0025(5) 0.0285(6) 0.0017(5)
C11 0.0220(7) 0.0235(7) 0.0222(7) 0.0034(6) 0.0131(6) 0.0042(6)
N32 0.0373(8) 0.0232(7) 0.0476(9) 0.0052(6) 0.0334(7) 0.0046(6)
N31 0.0350(8) 0.0228(7) 0.0495(9) 0.0034(6) 0.0328(7) 0.0026(6)
C12 0.0398(9) 0.0213(7) 0.0380(9) 0.0028(7) 0.0289(8) 0.0051(7)
C16 0.0373(9) 0.0225(8) 0.0416(10) 0.0044(7) 0.0290(8) 0.0043(7)
C13 0.0413(9) 0.0262(8) 0.0429(10) 0.0055(7) 0.0331(9) 0.0048(7)
B11 0.0244(8) 0.0251(9) 0.0244(8) 0.0028(7) 0.0148(7) 0.0040(7)
C15 0.0409(9) 0.0225(8) 0.0408(10) 0.0027(7) 0.0286(8) 0.0070(7)
C14 0.0274(7) 0.0288(8) 0.0248(7) 0.0041(6) 0.0173(6) 0.0101(6)
C312 0.0329(9) 0.0253(8) 0.0441(11) 0.0034(8) 0.0194(8) 0.0073(7)
C33 0.0652(14) 0.0187(8) 0.0873(17) 0.0034(9) 0.0673(14) 0.0028(8)
C38 0.0514(11) 0.0296(9) 0.0360(10) 0.0055(8) 0.0249(9) 0.0130(8)
C310 0.0540(12) 0.0192(8) 0.0785(16) -0.0021(9) 0.0564(12) -0.0014(8)
C32 0.0327(9) 0.0270(9) 0.0774(16) 0.0082(10) 0.0337(10) 0.0080(7)
C35 0.0350(9) 0.0285(9) 0.0435(11) 0.0006(8) 0.0178(8) 0.0041(7)
C311 0.0760(15) 0.0253(9) 0.0396(11) 0.0063(8) 0.0419(11) 0.0078(9)
C31 0.0459(10) 0.0280(9) 0.0430(11) 0.0090(8) 0.0282(9) 0.0085(8)
C39 0.0299(9) 0.0302(10) 0.0667(15) -0.0067(9) 0.0236(10) 0.0060(7)
C34 0.0794(16) 0.0315(10) 0.0408(11) 0.0060(8) 0.0420(12) 0.0075(10)
O90 0.0415(7) 0.0339(7) 0.0394(7) 0.0025(6) 0.0305(6) 0.0048(6)
C42 0.0233(7) 0.0232(7) 0.0266(8) 0.0064(6) 0.0140(6) 0.0042(6)
C43 0.0271(7) 0.0222(7) 0.0262(8) 0.0070(6) 0.0155(6) 0.0058(6)
C410 0.0294(7) 0.0184(7) 0.0273(8) 0.0072(6) 0.0169(6) 0.0085(6)
N42 0.0400(8) 0.0267(7) 0.0290(7) 0.0076(6) 0.0226(6) 0.0082(6)
C46 0.0236(7) 0.0265(8) 0.0278(8) 0.0076(6) 0.0143(6) 0.0053(6)
N41 0.0285(7) 0.0366(8) 0.0340(8) 0.0099(7) 0.0201(6) 0.0050(6)
C47 0.0280(8) 0.0243(8) 0.0281(8) 0.0058(6) 0.0163(7) 0.0055(6)
C49 0.0263(7) 0.0238(8) 0.0273(8) 0.0047(6) 0.0111(6) 0.0042(6)
C411 0.0294(8) 0.0278(8) 0.0239(8) 0.0063(6) 0.0138(6) 0.0039(6)
C41 0.0278(7) 0.0253(8) 0.0254(8) 0.0064(6) 0.0146(6) 0.0043(6)
C48 0.0357(9) 0.0249(8) 0.0240(8) 0.0046(6) 0.0137(7) 0.0075(7)
C412 0.0282(8) 0.0314(9) 0.0310(9) 0.0066(7) 0.0164(7) 0.0030(7)
C44 0.0255(8) 0.0649(14) 0.0265(9) 0.0151(9) 0.0099(7) 0.0070(8)
C45 0.0201(8) 0.0727(15) 0.0384(10) 0.0170(10) 0.0146(8) 0.0036(8)
O91 0.0305(7) 0.0380(8) 0.0495(9) -0.0043(6) 0.0297(7) 0.0005(6)
C36A 0.0112(11) 0.0182(13) 0.0138(12) 0.0063(10) 0.0090(11) 0.0051(10)
C37A 0.0097(11) 0.0197(13) 0.0127(12) 0.0061(10) 0.0069(10) 0.0038(10)
C36 0.062(3) 0.036(2) 0.059(3) 0.008(2) 0.046(3) 0.009(2)
C37 0.057(3) 0.033(2) 0.058(3) 0.002(2) 0.042(3) 0.0044(19)

loop_
_atom_type_symbol
_atom_type_description
_atom_type_scat_dispersion_real
_atom_type_scat_dispersion_imag
_atom_type_scat_source
C C 0.0033 0.0016 'International Tables Vol C Tables 4.2.6.8 and 6.1.1.4'
H H 0.0000 0.0000 'International Tables Vol C Tables 4.2.6.8 and 6.1.1.4'
B B 0.0013 0.0007 'International Tables Vol C Tables 4.2.6.8 and 6.1.1.4'
N N 0.0061 0.0033 'International Tables Vol C Tables 4.2.6.8 and 6.1.1.4'
O O 0.0106 0.0060 'International Tables Vol C Tables 4.2.6.8 and 6.1.1.4'
Br Br -0.2901 2.4595 'International Tables Vol C Tables 4.2.6.8 and 6.1.1.4'

loop_
_geom_angle_atom_site_label_1
_geom_angle_atom_site_label_2
_geom_angle_atom_site_label_3
_geom_angle
C26 C21 C22 117.38(14)
C26 C21 B21 120.79(13)
C22 C21 B21 121.76(14)
C23 C22 C21 121.80(15)
C24 C23 C22 118.60(15)
C25 C26 C21 122.03(14)
O2A B21 O2B 120.95(14)
O2A B21 C21 116.53(14)
O2B B21 C21 122.37(13)
C23 C24 C25 122.02(14)
C23 C24 Br24 118.70(12)
C25 C24 Br24 119.27(12)
C24 C25 C26 118.10(15)
C16 C11 C12 116.89(14)
C16 C11 B11 120.65(13)
C12 C11 B11 122.44(15)
C38 N32 C312 116.95(15)
C31 N31 C35 116.41(15)
C13 C12 C11 121.94(16)
C15 C16 C11 122.40(14)
C14 C13 C12 118.88(14)
O1B B11 O1A 119.62(15)
O1B B11 C11 123.57(14)
O1A B11 C11 116.81(15)
C14 C15 C16 118.44(16)
C13 C14 C15 121.45(15)
C13 C14 Br14 119.67(11)
C15 C14 Br14 118.88(13)
N32 C312 C311 123.09(18)
C32 C33 C34 116.60(16)
C32 C33 C36A 108.2(2)
C34 C33 C36A 135.2(2)
C32 C33 C36 143.0(3)
C34 C33 C36 100.4(3)
C36A C33 C36 34.8(2)
N32 C38 C39 123.56(19)
C39 C310 C311 117.26(16)
C39 C310 C37A 108.4(2)
C311 C310 C37A 134.3(2)
C39 C310 C37 142.9(3)
C311 C310 C37 99.8(3)
C37A C310 C37 34.6(2)
C33 C32 C31 119.8(2)
N31 C35 C34 123.48(19)
C310 C311 C312 119.10(19)
N31 C31 C32 124.4(2)
C38 C39 C310 120.0(2)
C35 C34 C33 119.3(2)
C41 C42 C43 120.41(14)
C42 C43 C44 116.73(14)
C42 C43 C46 119.57(14)
C44 C43 C46 123.69(15)
C49 C410 C411 116.84(14)
C49 C410 C47 119.27(14)
C411 C410 C47 123.89(15)
C412 N42 C48 116.75(14)
C47 C46 C43 125.22(14)
C45 N41 C41 116.50(14)
C46 C47 C410 125.62(15)
C48 C49 C410 120.31(15)
C412 C411 C410 118.73(15)
N41 C41 C42 123.04(16)
N42 C48 C49 122.92(16)
N42 C412 C411 124.44(15)
C45 C44 C43 118.95(17)
N41 C45 C44 124.37(16)
C37 C36A C36 86.1(5)
C37 C36A C37A 41.9(4)
C36 C36A C37A 44.4(3)
C37 C36A C33 159.8(5)
C36 C36A C33 74.4(3)
C37A C36A C33 118.2(3)
C37 C37A C36 83.0(5)
C37 C37A C36A 41.1(3)
C36 C37A C36A 42.0(4)
C37 C37A C310 76.4(3)
C36 C37A C310 157.7(5)
C36A C37A C310 117.4(3)
C36A C36 C37A 93.6(5)
C36A C36 C37 46.6(4)
C37A C36 C37 47.2(3)
C36A C36 C33 70.8(4)
C37A C36 C33 162.0(6)
C37 C36 C33 117.2(5)
C36A C37 C37A 97.0(5)
C36A C37 C36 47.4(3)
C37A C37 C36 49.8(4)
C36A C37 C310 165.4(6)
C37A C37 C310 69.0(4)
C36 C37 C310 118.3(5)

loop_
_geom_bond_atom_site_label_1
_geom_bond_atom_site_label_2
_geom_bond_distance
Br24 C24 1.9044(15)
O2A B21 1.350(2)
O2B B21 1.365(2)
C21 C26 1.396(2)
C21 C22 1.402(2)
C21 B21 1.578(2)
C22 C23 1.387(2)
C23 C24 1.380(2)
C26 C25 1.392(2)
C24 C25 1.388(2)
Br14 C14 1.9050(15)
O1A B11 1.357(2)
O1B B11 1.356(2)
C11 C16 1.390(2)
C11 C12 1.396(2)
C11 B11 1.582(2)
N32 C38 1.329(3)
N32 C312 1.333(3)
N31 C31 1.320(3)
N31 C35 1.329(3)
C12 C13 1.388(2)
C16 C15 1.390(2)
C13 C14 1.376(2)
C15 C14 1.380(2)
C312 C311 1.390(3)
C33 C32 1.371(3)
C33 C34 1.395(3)
C33 C36A 1.509(3)
C33 C36 1.539(5)
C38 C39 1.372(3)
C310 C39 1.372(3)
C310 C311 1.387(3)
C310 C37A 1.506(3)
C310 C37 1.568(5)
C32 C31 1.372(3)
C35 C34 1.382(3)
C42 C41 1.383(2)
C42 C43 1.384(2)
C43 C44 1.393(2)
C43 C46 1.475(2)
C410 C49 1.390(2)
C410 C411 1.402(2)
C410 C47 1.463(2)
N42 C412 1.336(2)
N42 C48 1.341(2)
C46 C47 1.332(2)
N41 C45 1.332(2)
N41 C41 1.337(2)
C49 C48 1.382(2)
C411 C412 1.382(2)
C44 C45 1.385(3)
C36A C37 0.901(5)
C36A C36 0.913(6)
C36A C37A 1.361(4)
C37A C37 0.915(6)
C37A C36 0.953(5)
C36 C37 1.238(7)
